data_7033652
loop_
_publ_author_name
'Santo, Kiyokazu'
'Hirotsu, Masakazu'
'Kinoshita, Isamu'

_publ_section_title
;
 Formation, reactivity and redox properties of carbon- and sulfur-bridged
 diiron complexes derived from dibenzothienyl Schiff bases: effect of N,N-
 and N,P-chelating moieties.
;
_journal_issue 9
_journal_name_full 'Dalton transactions (Cambridge, England : 2003)'
_journal_page_first 4155
_journal_page_last 4166
_journal_paper_doi 10.1039/c4dt03422h
_journal_volume 44
_journal_year 2015
_chemical_formula_moiety 'C22 H18 Fe2 N2 O5 S'
_chemical_formula_sum 'C22 H18 Fe2 N2 O5 S'
_chemical_formula_weight 534.14
_chemical_name_systematic ' ?'
_space_group_IT_number 2
_symmetry_cell_setting triclinic
_symmetry_space_group_name_Hall '-P 1'
_symmetry_space_group_name_H-M 'P -1'
_atom_sites_solution_hydrogens difmap
_atom_sites_solution_primary direct
_atom_sites_solution_secondary difmap
_audit_creation_method SHELXL-97
_audit_update_record
;
2014-12-15 deposited with the CCDC.
2015-01-15 downloaded from the CCDC.
;
_cell_angle_alpha 79.877(6)
_cell_angle_beta 78.416(6)
_cell_angle_gamma 75.903(6)
_cell_formula_units_Z 2
_cell_length_a 8.9068(6)
_cell_length_b 10.9384(7)
_cell_length_c 11.7013(8)
_cell_measurement_reflns_used 3904
_cell_measurement_temperature 153
_cell_measurement_theta_max 27.4778
_cell_measurement_theta_min 4.0481
_cell_volume 1073.46(13)
_computing_cell_refinement 'CrystalClear (Rigaku Inc., 2008)'
_computing_data_collection 'CrystalClear (Rigaku Inc., 2008)'
_computing_data_reduction 'CrystalClear (Rigaku Inc., 2008)'
_computing_molecular_graphics 'Ortep-3 for Windows (Farrugia, 1999)'
_computing_publication_material 'WinGX (Farrugia, 1999)'
_computing_structure_refinement 'SHELXL-97 (Sheldrick, 2008)'
_computing_structure_solution 'SIR97 (Altomare <i>et al.</i>,  1999)'
_diffrn_ambient_temperature 153
_diffrn_detector_area_resol_mean 14.6306
_diffrn_measured_fraction_theta_full 0.948
_diffrn_measured_fraction_theta_max 0.934
_diffrn_measurement_details
;
scan:
    Number of images: 360
               Slice: -80.0000 - 100.0000
         Image width: 0.5000
            Exp time: 20.0000
       Rotation axis: Phi
               Omega: 0.0000
                 Chi: 0.0000
                 Phi: 0.0000
                 XTD: 35.2311
              2theta: 9.8737
scan:
    Number of images: 100
               Slice: -30.0000 - 20.0000
         Image width: 0.5000
            Exp time: 20.0000
       Rotation axis: Omega
               Omega: 0.0000
                 Chi: 90.0000
                 Phi: 0.0000
                 XTD: 35.2311
              2theta: 9.8737
scan:
    Number of images: 100
               Slice: -30.0000 - 20.0000
         Image width: 0.5000
            Exp time: 20.0000
       Rotation axis: Omega
               Omega: 0.0000
                 Chi: 90.0000
                 Phi: 90.0000
                 XTD: 35.2311
              2theta: 9.8737
scan:
    Number of images: 100
               Slice: -30.0000 - 20.0000
         Image width: 0.5000
            Exp time: 20.0000
       Rotation axis: Omega
               Omega: 0.0000
                 Chi: 90.0000
                 Phi: 180.0000
                 XTD: 35.2311
              2theta: 9.8737
;
_diffrn_measurement_device 'Mercury CCD (2x2 bin mode)'
_diffrn_measurement_device_details 'AFC7: Eulerian 3-circle'
_diffrn_measurement_device_type 'Rigaku/MSC Mercury CCD'
_diffrn_measurement_method '\w or \f'
_diffrn_radiation_detector CCD
_diffrn_radiation_monochromator 'Graphite Monochromator'
_diffrn_radiation_source 'Rotating Anode'
_diffrn_radiation_type MoK\a
_diffrn_radiation_wavelength 0.710747
_diffrn_reflns_av_R_equivalents 0.0322
_diffrn_reflns_av_unetI/netI 0.0578
_diffrn_reflns_limit_h_max 11
_diffrn_reflns_limit_h_min -11
_diffrn_reflns_limit_k_max 14
_diffrn_reflns_limit_k_min -12
_diffrn_reflns_limit_l_max 15
_diffrn_reflns_limit_l_min -15
_diffrn_reflns_number 10497
_diffrn_reflns_reduction_process 'Lp corrections applied'
_diffrn_reflns_theta_full 25.00
_diffrn_reflns_theta_max 27.48
_diffrn_reflns_theta_min 4.05
_diffrn_source_current 120.0000
_diffrn_source_power 5.2800
_diffrn_source_voltage 44.0000
_exptl_absorpt_coefficient_mu 1.486
_exptl_absorpt_correction_T_max 0.9031
_exptl_absorpt_correction_T_min 0.6810
_exptl_absorpt_correction_type multi-scan
_exptl_absorpt_process_details 'REQAB (Rigaku, 1998)'
_exptl_crystal_colour Purple
_exptl_crystal_density_diffrn 1.653
_exptl_crystal_density_method 'not measured'
_exptl_crystal_description Prism
_exptl_crystal_F_000 544
_exptl_crystal_size_max 0.28
_exptl_crystal_size_mid 0.10
_exptl_crystal_size_min 0.07
_refine_diff_density_max 0.386
_refine_diff_density_min -0.442
_refine_diff_density_rms 0.080
_refine_ls_extinction_method none
_refine_ls_goodness_of_fit_ref 1.030
_refine_ls_hydrogen_treatment refall
_refine_ls_matrix_type full
_refine_ls_number_parameters 361
_refine_ls_number_reflns 4593
_refine_ls_number_restraints 0
_refine_ls_restrained_S_all 1.030
_refine_ls_R_factor_all 0.0608
_refine_ls_R_factor_gt 0.0389
_refine_ls_shift/su_max 0.000
_refine_ls_shift/su_mean 0.000
_refine_ls_structure_factor_coef Fsqd
_refine_ls_weighting_details 'calc w=1/[\s^2^(Fo^2^)+(0.0341P)^2^+0.0000P] where P=(Fo^2^+2Fc^2^)/3'
_refine_ls_weighting_scheme calc
_refine_ls_wR_factor_gt 0.0725
_refine_ls_wR_factor_ref 0.0794
_reflns_number_gt 3531
_reflns_number_total 4593
_reflns_threshold_expression >2sigma(I)
_cod_data_source_file c4dt03422h2.cif
_cod_data_source_block Fe2-BPT-NN-2
_cod_depositor_comments
;
The following automatic conversions were performed:

'_exptl_absorpt_correction_type' value 'Multi-scan' changed to
'multi-scan' according to
/usr/data/users/saulius/crontab/automatic-downloads/rss-feeds/RSC/lib/dictionaries/cif_core.dic
dictionary named 'cif_core.dic' version 2.4.2 from 2011-04-26.

Automatic conversion script
Id: cif_fix_values 2935 2014-11-11 08:27:57Z andrius 

 Adding full bibliography for 7033651--7033657.cif.
;
_cod_original_cell_volume 1073.46(12)
_cod_original_sg_symbol_H-M P-1
_cod_database_code 7033652

loop_
_symmetry_equiv_pos_as_xyz
'x, y, z'
'-x, -y, -z'

loop_
_atom_site_label
_atom_site_type_symbol
_atom_site_fract_x
_atom_site_fract_y
_atom_site_fract_z
_atom_site_U_iso_or_equiv
_atom_site_adp_type
_atom_site_occupancy
_atom_site_symmetry_multiplicity
_atom_site_calc_flag
Fe1 Fe 0.29533(4) 0.77049(3) 0.13550(3) 0.01750(11) Uani 1 1 d
Fe2 Fe 0.31172(4) 0.54964(3) 0.25154(3) 0.01832(11) Uani 1 1 d
S1 S 0.37533(8) 0.71443(6) 0.31021(6) 0.02006(16) Uani 1 1 d
O3 O 0.6023(2) 0.52169(17) 0.08164(18) 0.0286(5) Uani 1 1 d
O1 O 0.5980(2) 0.83695(19) 0.02253(19) 0.0323(5) Uani 1 1 d
N2 N 0.3653(3) 0.9633(2) -0.2846(2) 0.0257(5) Uani 1 1 d
O2 O 0.1212(2) 1.02948(18) 0.15802(19) 0.0355(5) Uani 1 1 d
O4 O 0.2113(2) 0.35822(18) 0.15508(19) 0.0327(5) Uani 1 1 d
C6 C 0.0749(3) 0.7181(2) 0.4241(2) 0.0192(6) Uani 1 1 d
C9 C -0.0647(3) 0.5823(2) 0.3503(3) 0.0209(6) Uani 1 1 d
N1 N 0.2304(3) 0.75305(18) -0.01232(19) 0.0181(5) Uani 1 1 d
C15 C 0.2922(4) 0.9304(3) -0.1641(3) 0.0245(6) Uani 1 1 d
C2 C 0.2278(4) 0.8251(3) 0.5066(3) 0.0245(6) Uani 1 1 d
O5 O 0.4222(3) 0.3736(2) 0.4508(2) 0.0444(6) Uani 1 1 d
C11 C -0.0875(3) 0.6092(3) 0.1456(3) 0.0235(6) Uani 1 1 d
C13 C 0.1063(3) 0.7080(2) -0.0001(3) 0.0207(6) Uani 1 1 d
C19 C 0.1916(3) 0.9279(3) 0.1480(2) 0.0226(6) Uani 1 1 d
C8 C 0.0547(3) 0.6545(2) 0.3268(2) 0.0196(6) Uani 1 1 d
C4 C -0.0336(4) 0.8163(3) 0.6014(3) 0.0257(7) Uani 1 1 d
C21 C 0.2496(3) 0.4336(2) 0.1921(2) 0.0224(6) Uani 1 1 d
C22 C 0.3741(3) 0.4421(3) 0.3756(3) 0.0252(6) Uani 1 1 d
C3 C 0.1035(4) 0.8549(3) 0.5964(3) 0.0262(7) Uani 1 1 d
C18 C 0.4815(3) 0.8093(2) 0.0659(2) 0.0215(6) Uani 1 1 d
C1 C 0.2132(3) 0.7568(2) 0.4225(2) 0.0190(6) Uani 1 1 d
C12 C 0.0353(3) 0.6711(2) 0.1179(2) 0.0205(6) Uani 1 1 d
C14 C 0.3113(4) 0.7871(3) -0.1325(2) 0.0226(6) Uani 1 1 d
C10 C -0.1341(4) 0.5608(3) 0.2632(3) 0.0255(7) Uani 1 1 d
C5 C -0.0489(3) 0.7488(2) 0.5161(2) 0.0218(6) Uani 1 1 d
C20 C 0.4828(3) 0.5439(2) 0.1429(2) 0.0211(6) Uani 1 1 d
C17 C 0.5352(4) 0.9307(3) -0.2991(4) 0.0375(8) Uani 1 1 d
C7 C 0.1137(3) 0.6938(2) 0.2058(2) 0.0178(6) Uani 1 1 d
C16 C 0.3125(5) 1.0991(3) -0.3217(4) 0.0372(8) Uani 1 1 d
H10 H -0.208(3) 0.517(2) 0.281(2) 0.015(7) Uiso 1 1 d
H9 H -0.103(3) 0.552(2) 0.432(3) 0.021(7) Uiso 1 1 d
H3 H -0.112(3) 0.837(2) 0.662(2) 0.013(7) Uiso 1 1 d
H13 H 0.069(3) 0.701(2) -0.067(2) 0.011(6) Uiso 1 1 d
H1 H 0.321(4) 0.844(2) 0.505(3) 0.024(8) Uiso 1 1 d
H11 H -0.138(4) 0.598(3) 0.087(3) 0.028(8) Uiso 1 1 d
H15A H 0.176(3) 0.971(2) -0.154(2) 0.014(6) Uiso 1 1 d
H15B H 0.335(3) 0.958(2) -0.109(3) 0.025(8) Uiso 1 1 d
H16A H 0.357(4) 1.117(3) -0.400(3) 0.040(9) Uiso 1 1 d
H2 H 0.113(4) 0.905(3) 0.648(3) 0.037(9) Uiso 1 1 d
H14B H 0.419(4) 0.747(3) -0.135(3) 0.027(8) Uiso 1 1 d
H14A H 0.262(3) 0.759(2) -0.186(3) 0.024(8) Uiso 1 1 d
H4 H -0.138(3) 0.724(2) 0.519(2) 0.022(8) Uiso 1 1 d
H16C H 0.196(5) 1.120(3) -0.314(3) 0.050(10) Uiso 1 1 d
H17C H 0.571(4) 0.972(3) -0.247(3) 0.051(11) Uiso 1 1 d
H17B H 0.575(4) 0.836(3) -0.279(3) 0.044(9) Uiso 1 1 d
H16B H 0.332(4) 1.151(3) -0.273(3) 0.047(10) Uiso 1 1 d
H17A H 0.577(4) 0.958(3) -0.379(3) 0.049(10) Uiso 1 1 d

loop_
_atom_site_aniso_label
_atom_site_aniso_U_11
_atom_site_aniso_U_22
_atom_site_aniso_U_33
_atom_site_aniso_U_23
_atom_site_aniso_U_13
_atom_site_aniso_U_12
Fe1 0.0169(2) 0.01986(19) 0.0169(2) -0.00262(16) -0.00247(16) -0.00639(16)
Fe2 0.0160(2) 0.02001(19) 0.0184(2) -0.00155(16) -0.00310(16) -0.00345(15)
S1 0.0153(4) 0.0279(3) 0.0188(4) -0.0050(3) -0.0027(3) -0.0069(3)
O3 0.0209(11) 0.0301(10) 0.0338(12) -0.0093(10) 0.0034(10) -0.0067(9)
O1 0.0225(12) 0.0408(12) 0.0347(13) -0.0049(10) 0.0018(10) -0.0146(9)
N2 0.0239(14) 0.0274(12) 0.0258(14) 0.0007(11) -0.0046(11) -0.0080(10)
O2 0.0318(13) 0.0284(11) 0.0445(14) -0.0127(11) -0.0042(11) 0.0008(9)
O4 0.0358(13) 0.0289(10) 0.0367(13) -0.0096(10) -0.0035(10) -0.0118(10)
C6 0.0188(15) 0.0188(12) 0.0189(14) -0.0016(11) -0.0031(12) -0.0027(11)
C9 0.0157(15) 0.0234(13) 0.0226(15) -0.0039(12) 0.0017(12) -0.0054(11)
N1 0.0196(12) 0.0181(10) 0.0175(12) -0.0003(9) -0.0065(10) -0.0045(9)
C15 0.0255(18) 0.0234(14) 0.0251(16) -0.0008(13) -0.0053(13) -0.0071(13)
C2 0.0200(16) 0.0300(15) 0.0264(16) -0.0038(13) -0.0033(13) -0.0115(13)
O5 0.0403(15) 0.0489(13) 0.0377(14) 0.0143(12) -0.0168(12) -0.0038(11)
C11 0.0199(16) 0.0277(14) 0.0255(16) -0.0060(13) -0.0064(13) -0.0062(12)
C13 0.0223(16) 0.0212(13) 0.0223(15) -0.0046(12) -0.0117(13) -0.0040(11)
C19 0.0204(15) 0.0308(15) 0.0191(15) -0.0060(13) -0.0006(12) -0.0104(12)
C8 0.0153(14) 0.0213(13) 0.0217(15) -0.0031(12) -0.0049(12) -0.0013(11)
C4 0.0238(16) 0.0331(15) 0.0172(15) -0.0042(13) 0.0035(13) -0.0055(13)
C21 0.0186(15) 0.0231(13) 0.0221(15) 0.0014(12) -0.0010(12) -0.0029(11)
C22 0.0210(16) 0.0279(14) 0.0242(16) -0.0013(13) -0.0011(13) -0.0043(12)
C3 0.0294(17) 0.0286(15) 0.0209(15) -0.0078(13) -0.0041(13) -0.0038(13)
C18 0.0238(16) 0.0205(13) 0.0219(15) -0.0045(12) -0.0065(13) -0.0047(12)
C1 0.0173(14) 0.0249(13) 0.0139(13) -0.0016(11) -0.0016(11) -0.0043(11)
C12 0.0163(15) 0.0218(13) 0.0239(15) -0.0046(12) -0.0052(12) -0.0023(11)
C14 0.0257(17) 0.0237(14) 0.0192(15) -0.0028(12) -0.0035(13) -0.0070(13)
C10 0.0205(16) 0.0261(14) 0.0326(18) -0.0049(13) -0.0032(13) -0.0105(13)
C5 0.0179(16) 0.0256(14) 0.0206(15) 0.0005(12) -0.0011(12) -0.0066(12)
C20 0.0252(16) 0.0206(13) 0.0211(15) -0.0023(12) -0.0067(13) -0.0095(12)
C17 0.030(2) 0.0375(19) 0.037(2) 0.0059(17) 0.0028(17) -0.0078(15)
C7 0.0143(14) 0.0172(12) 0.0229(15) -0.0047(11) -0.0055(11) -0.0019(10)
C16 0.038(2) 0.0302(17) 0.037(2) 0.0106(16) -0.0070(18) -0.0071(15)

loop_
_atom_type_symbol
_atom_type_description
_atom_type_scat_dispersion_real
_atom_type_scat_dispersion_imag
_atom_type_scat_source
C C 0.0033 0.0016 'International Tables Vol C Tables 4.2.6.8 and 6.1.1.4'
H H 0.0000 0.0000 'International Tables Vol C Tables 4.2.6.8 and 6.1.1.4'
N N 0.0061 0.0033 'International Tables Vol C Tables 4.2.6.8 and 6.1.1.4'
O O 0.0106 0.0060 'International Tables Vol C Tables 4.2.6.8 and 6.1.1.4'
S S 0.1246 0.1234 'International Tables Vol C Tables 4.2.6.8 and 6.1.1.4'
Fe Fe 0.3463 0.8444 'International Tables Vol C Tables 4.2.6.8 and 6.1.1.4'

loop_
_geom_angle_atom_site_label_1
_geom_angle_atom_site_label_2
_geom_angle_atom_site_label_3
_geom_angle
C19 Fe1 C18 96.41(12)
C19 Fe1 C7 94.83(11)
C18 Fe1 C7 168.71(10)
C19 Fe1 N1 97.76(11)
C18 Fe1 N1 95.62(11)
C7 Fe1 N1 81.78(10)
C19 Fe1 S1 100.75(9)
C18 Fe1 S1 91.61(9)
C7 Fe1 S1 87.34(8)
N1 Fe1 S1 159.24(6)
C19 Fe1 Fe2 139.28(9)
C18 Fe1 Fe2 115.44(9)
C7 Fe1 Fe2 55.11(8)
N1 Fe1 Fe2 103.28(6)
S1 Fe1 Fe2 56.19(2)
C19 Fe1 C20 169.21(11)
C18 Fe1 C20 78.66(10)
C7 Fe1 C20 90.44(9)
N1 Fe1 C20 92.30(8)
S1 Fe1 C20 70.05(6)
Fe2 Fe1 C20 40.10(6)
C20 Fe2 C22 104.99(13)
C20 Fe2 C21 92.20(12)
C22 Fe2 C21 94.56(13)
C20 Fe2 C7 114.07(12)
C22 Fe2 C7 140.21(11)
C21 Fe2 C7 91.35(11)
C20 Fe2 S1 87.25(8)
C22 Fe2 S1 92.38(9)
C21 Fe2 S1 172.94(10)
C7 Fe2 S1 82.48(7)
C20 Fe2 C8 149.90(11)
C22 Fe2 C8 103.54(11)
C21 Fe2 C8 94.93(11)
C7 Fe2 C8 36.69(10)
S1 Fe2 C8 82.17(6)
C20 Fe2 Fe1 72.58(8)
C22 Fe2 Fe1 147.18(9)
C21 Fe2 Fe1 118.10(9)
C7 Fe2 Fe1 48.81(7)
S1 Fe2 Fe1 55.06(2)
C8 Fe2 Fe1 78.28(7)
C1 S1 Fe1 108.97(10)
C1 S1 Fe2 101.07(9)
Fe1 S1 Fe2 68.75(2)
C17 N2 C15 112.3(3)
C17 N2 C16 109.6(3)
C15 N2 C16 109.7(2)
C1 C6 C5 117.5(2)
C1 C6 C8 121.5(2)
C5 C6 C8 120.9(2)
C10 C9 C8 122.5(3)
C10 C9 H9 119.0(16)
C8 C9 H9 118.4(16)
C13 N1 C14 118.4(2)
C13 N1 Fe1 115.98(19)
C14 N1 Fe1 125.66(18)
N2 C15 C14 111.1(2)
N2 C15 H15A 110.0(15)
C14 C15 H15A 108.4(14)
N2 C15 H15B 112.6(18)
C14 C15 H15B 107.0(17)
H15A C15 H15B 108(2)
C1 C2 C3 119.7(3)
C1 C2 H1 119.0(17)
C3 C2 H1 121.1(17)
C12 C11 C10 119.2(3)
C12 C11 H11 120.5(19)
C10 C11 H11 120.3(19)
N1 C13 C12 116.6(3)
N1 C13 H13 119.2(16)
C12 C13 H13 124.2(16)
O2 C19 Fe1 178.4(3)
C9 C8 C7 117.6(2)
C9 C8 C6 117.9(2)
C7 C8 C6 121.7(2)
C9 C8 Fe2 116.94(16)
C7 C8 Fe2 63.35(14)
C6 C8 Fe2 104.69(17)
C3 C4 C5 120.4(3)
C3 C4 H3 117.5(17)
C5 C4 H3 122.1(17)
O4 C21 Fe2 179.1(3)
O5 C22 Fe2 176.1(3)
C4 C3 C2 119.9(3)
C4 C3 H2 121(2)
C2 C3 H2 119(2)
O1 C18 Fe1 178.3(2)
C2 C1 C6 121.8(2)
C2 C1 S1 119.5(2)
C6 C1 S1 118.75(18)
C11 C12 C13 123.7(3)
C11 C12 C7 122.6(3)
C13 C12 C7 113.5(2)
N1 C14 C15 111.6(2)
N1 C14 H14B 107.4(18)
C15 C14 H14B 110.2(17)
N1 C14 H14A 107.2(17)
C15 C14 H14A 107.4(17)
H14B C14 H14A 113(2)
C9 C10 C11 120.1(3)
C9 C10 H10 120.1(18)
C11 C10 H10 119.7(18)
C4 C5 C6 120.8(3)
C4 C5 H4 120.2(17)
C6 C5 H4 119.0(17)
O3 C20 Fe2 169.2(2)
O3 C20 Fe1 123.2(2)
Fe2 C20 Fe1 67.33(8)
N2 C17 H17C 110(2)
N2 C17 H17B 111.0(19)
H17C C17 H17B 108(3)
N2 C17 H17A 109(2)
H17C C17 H17A 109(3)
H17B C17 H17A 110(3)
C8 C7 C12 117.4(2)
C8 C7 Fe1 130.4(2)
C12 C7 Fe1 112.08(19)
C8 C7 Fe2 79.96(16)
C12 C7 Fe2 117.06(16)
Fe1 C7 Fe2 76.07(9)
N2 C16 H16A 108.0(19)
N2 C16 H16C 109(2)
H16A C16 H16C 110(3)
N2 C16 H16B 114(2)
H16A C16 H16B 113(3)
H16C C16 H16B 104(3)

loop_
_geom_bond_atom_site_label_1
_geom_bond_atom_site_label_2
_geom_bond_distance
Fe1 C19 1.761(3)
Fe1 C18 1.809(3)
Fe1 C7 1.970(3)
Fe1 N1 1.984(2)
Fe1 S1 2.2348(8)
Fe1 Fe2 2.5408(6)
Fe1 C20 2.627(3)
Fe2 C20 1.774(3)
Fe2 C22 1.790(3)
Fe2 C21 1.791(3)
Fe2 C7 2.147(3)
Fe2 S1 2.2650(7)
Fe2 C8 2.366(3)
S1 C1 1.776(3)
O3 C20 1.155(3)
O1 C18 1.146(3)
N2 C17 1.450(4)
N2 C15 1.452(4)
N2 C16 1.460(4)
O2 C19 1.148(3)
O4 C21 1.143(3)
C6 C1 1.393(4)
C6 C5 1.399(4)
C6 C8 1.495(3)
C9 C10 1.372(4)
C9 C8 1.431(4)
C9 H9 0.98(3)
N1 C13 1.289(3)
N1 C14 1.475(3)
C15 C14 1.521(4)
C15 H15A 1.01(3)
C15 H15B 0.94(3)
C2 C1 1.378(4)
C2 C3 1.383(4)
C2 H1 0.90(3)
O5 C22 1.133(4)
C11 C12 1.379(4)
C11 C10 1.403(4)
C11 H11 0.92(3)
C13 C12 1.431(4)
C13 H13 0.93(3)
C8 C7 1.435(4)
C4 C3 1.374(4)
C4 C5 1.386(4)
C4 H3 0.90(3)
C3 H2 0.91(3)
C12 C7 1.440(4)
C14 H14B 0.95(3)
C14 H14A 0.96(3)
C10 H10 0.88(3)
C5 H4 0.89(3)
C17 H17C 0.96(4)
C17 H17B 1.01(3)
C17 H17A 0.96(4)
C16 H16A 0.93(4)
C16 H16C 0.99(4)
C16 H16B 0.94(4)

loop_
_geom_torsion_atom_site_label_1
_geom_torsion_atom_site_label_2
_geom_torsion_atom_site_label_3
_geom_torsion_atom_site_label_4
_geom_torsion
C19 Fe1 Fe2 C20 -163.35(17)
C18 Fe1 Fe2 C20 -25.42(13)
C7 Fe1 Fe2 C20 147.40(13)
N1 Fe1 Fe2 C20 77.51(11)
S1 Fe1 Fe2 C20 -99.08(9)
C19 Fe1 Fe2 C22 -72.6(2)
C18 Fe1 Fe2 C22 65.36(19)
C7 Fe1 Fe2 C22 -121.81(19)
N1 Fe1 Fe2 C22 168.30(17)
S1 Fe1 Fe2 C22 -8.30(16)
C20 Fe1 Fe2 C22 90.78(19)
C19 Fe1 Fe2 C21 113.66(17)
C18 Fe1 Fe2 C21 -108.41(13)
C7 Fe1 Fe2 C21 64.41(13)
N1 Fe1 Fe2 C21 -5.48(12)
S1 Fe1 Fe2 C21 177.93(10)
C20 Fe1 Fe2 C21 -82.99(13)
C19 Fe1 Fe2 C7 49.24(17)
C18 Fe1 Fe2 C7 -172.82(13)
N1 Fe1 Fe2 C7 -69.89(11)
S1 Fe1 Fe2 C7 113.52(9)
C20 Fe1 Fe2 C7 -147.40(13)
C19 Fe1 Fe2 S1 -64.27(14)
C18 Fe1 Fe2 S1 73.66(9)
C7 Fe1 Fe2 S1 -113.52(9)
N1 Fe1 Fe2 S1 176.59(7)
C20 Fe1 Fe2 S1 99.08(9)
C19 Fe1 Fe2 C8 24.30(16)
C18 Fe1 Fe2 C8 162.23(11)
C7 Fe1 Fe2 C8 -24.94(11)
N1 Fe1 Fe2 C8 -94.84(9)
S1 Fe1 Fe2 C8 88.57(7)
C20 Fe1 Fe2 C8 -172.35(11)
C19 Fe1 S1 C1 48.43(13)
C18 Fe1 S1 C1 145.27(12)
C7 Fe1 S1 C1 -45.98(11)
N1 Fe1 S1 C1 -104.2(2)
Fe2 Fe1 S1 C1 -94.83(9)
C20 Fe1 S1 C1 -137.41(11)
C19 Fe1 S1 Fe2 143.26(9)
C18 Fe1 S1 Fe2 -119.90(8)
C7 Fe1 S1 Fe2 48.85(7)
N1 Fe1 S1 Fe2 -9.39(19)
C20 Fe1 S1 Fe2 -42.58(6)
C20 Fe2 S1 C1 176.82(13)
C22 Fe2 S1 C1 -78.27(13)
C21 Fe2 S1 C1 91.2(7)
C7 Fe2 S1 C1 62.10(12)
C8 Fe2 S1 C1 25.07(11)
Fe1 Fe2 S1 C1 106.22(10)
C20 Fe2 S1 Fe1 70.61(9)
C22 Fe2 S1 Fe1 175.51(9)
C21 Fe2 S1 Fe1 -15.0(7)
C7 Fe2 S1 Fe1 -44.11(7)
C8 Fe2 S1 Fe1 -81.14(7)
C19 Fe1 N1 C13 -91.5(2)
C18 Fe1 N1 C13 171.22(19)
C7 Fe1 N1 C13 2.29(19)
S1 Fe1 N1 C13 61.4(3)
Fe2 Fe1 N1 C13 53.39(19)
C20 Fe1 N1 C13 92.40(19)
C19 Fe1 N1 C14 88.4(2)
C18 Fe1 N1 C14 -8.9(2)
C7 Fe1 N1 C14 -177.8(2)
S1 Fe1 N1 C14 -118.7(2)
Fe2 Fe1 N1 C14 -126.73(19)
C20 Fe1 N1 C14 -87.7(2)
C17 N2 C15 C14 -71.9(3)
C16 N2 C15 C14 165.9(3)
C14 N1 C13 C12 177.4(2)
Fe1 N1 C13 C12 -2.7(3)
C18 Fe1 C19 O2 -165(10)
C7 Fe1 C19 O2 16(10)
N1 Fe1 C19 O2 99(10)
S1 Fe1 C19 O2 -72(10)
Fe2 Fe1 C19 O2 -22(10)
C20 Fe1 C19 O2 -103(10)
C10 C9 C8 C7 -6.5(4)
C10 C9 C8 C6 154.9(3)
C10 C9 C8 Fe2 -78.9(3)
C1 C6 C8 C9 160.4(3)
C5 C6 C8 C9 -24.0(4)
C1 C6 C8 C7 -39.0(4)
C5 C6 C8 C7 136.5(3)
C1 C6 C8 Fe2 28.5(3)
C5 C6 C8 Fe2 -156.0(2)
C20 Fe2 C8 C9 126.5(3)
C22 Fe2 C8 C9 -72.5(2)
C21 Fe2 C8 C9 23.4(2)
C7 Fe2 C8 C9 109.1(3)
S1 Fe2 C8 C9 -163.0(2)
Fe1 Fe2 C8 C9 141.2(2)
C20 Fe2 C8 C7 17.4(3)
C22 Fe2 C8 C7 178.48(16)
C21 Fe2 C8 C7 -85.62(17)
S1 Fe2 C8 C7 87.91(14)
Fe1 Fe2 C8 C7 32.09(13)
C20 Fe2 C8 C6 -101.0(2)
C22 Fe2 C8 C6 60.03(19)
C21 Fe2 C8 C6 155.94(18)
C7 Fe2 C8 C6 -118.4(2)
S1 Fe2 C8 C6 -30.54(16)
Fe1 Fe2 C8 C6 -86.36(16)
C20 Fe2 C21 O4 86(17)
C22 Fe2 C21 O4 -20(17)
C7 Fe2 C21 O4 -160(17)
S1 Fe2 C21 O4 171(16)
C8 Fe2 C21 O4 -124(17)
Fe1 Fe2 C21 O4 157(17)
C20 Fe2 C22 O5 9(4)
C21 Fe2 C22 O5 103(4)
C7 Fe2 C22 O5 -160(4)
S1 Fe2 C22 O5 -79(4)
C8 Fe2 C22 O5 -161(4)
Fe1 Fe2 C22 O5 -72(4)
C5 C4 C3 C2 -0.7(4)
C1 C2 C3 C4 0.0(4)
C19 Fe1 C18 O1 13(9)
C7 Fe1 C18 O1 -173(9)
N1 Fe1 C18 O1 111(9)
S1 Fe1 C18 O1 -88(9)
Fe2 Fe1 C18 O1 -141(9)
C20 Fe1 C18 O1 -157(9)
C3 C2 C1 C6 1.0(4)
C3 C2 C1 S1 -178.0(2)
C5 C6 C1 C2 -1.4(4)
C8 C6 C1 C2 174.3(3)
C5 C6 C1 S1 177.7(2)
C8 C6 C1 S1 -6.6(3)
Fe1 S1 C1 C2 -129.7(2)
Fe2 S1 C1 C2 159.2(2)
Fe1 S1 C1 C6 51.3(2)
Fe2 S1 C1 C6 -19.9(2)
C10 C11 C12 C13 170.9(3)
C10 C11 C12 C7 -3.1(4)
N1 C13 C12 C11 -172.9(2)
N1 C13 C12 C7 1.5(3)
C13 N1 C14 C15 109.9(3)
Fe1 N1 C14 C15 -70.0(3)
N2 C15 C14 N1 -177.1(2)
C8 C9 C10 C11 0.6(4)
C12 C11 C10 C9 4.2(4)
C3 C4 C5 C6 0.4(4)
C1 C6 C5 C4 0.6(4)
C8 C6 C5 C4 -175.1(3)
C22 Fe2 C20 O3 23.5(13)
C21 Fe2 C20 O3 -71.8(13)
C7 Fe2 C20 O3 -164.2(12)
S1 Fe2 C20 O3 115.3(13)
C8 Fe2 C20 O3 -175.5(12)
Fe1 Fe2 C20 O3 169.4(13)
C22 Fe2 C20 Fe1 -145.87(9)
C21 Fe2 C20 Fe1 118.82(10)
C7 Fe2 C20 Fe1 26.36(9)
S1 Fe2 C20 Fe1 -54.14(3)
C8 Fe2 C20 Fe1 15.1(2)
C19 Fe1 C20 O3 -84.6(6)
C18 Fe1 C20 O3 -20.9(2)
C7 Fe1 C20 O3 156.1(2)
N1 Fe1 C20 O3 74.3(2)
S1 Fe1 C20 O3 -116.9(2)
Fe2 Fe1 C20 O3 -177.6(3)
C19 Fe1 C20 Fe2 93.1(6)
C18 Fe1 C20 Fe2 156.71(12)
C7 Fe1 C20 Fe2 -26.23(11)
N1 Fe1 C20 Fe2 -108.01(10)
S1 Fe1 C20 Fe2 60.79(7)
C9 C8 C7 C12 7.4(3)
C6 C8 C7 C12 -153.3(2)
Fe2 C8 C7 C12 115.4(2)
C9 C8 C7 Fe1 -169.85(18)
C6 C8 C7 Fe1 29.5(4)
Fe2 C8 C7 Fe1 -61.82(19)
C9 C8 C7 Fe2 -108.0(2)
C6 C8 C7 Fe2 91.3(2)
C11 C12 C7 C8 -2.8(4)
C13 C12 C7 C8 -177.3(2)
C11 C12 C7 Fe1 174.9(2)
C13 C12 C7 Fe1 0.4(3)
C11 C12 C7 Fe2 89.7(3)
C13 C12 C7 Fe2 -84.8(3)
C19 Fe1 C7 C8 -86.9(2)
C18 Fe1 C7 C8 98.6(6)
N1 Fe1 C7 C8 176.0(2)
S1 Fe1 C7 C8 13.7(2)
Fe2 Fe1 C7 C8 63.4(2)
C20 Fe1 C7 C8 83.7(2)
C19 Fe1 C7 C12 95.82(19)
C18 Fe1 C7 C12 -78.7(7)
N1 Fe1 C7 C12 -1.34(17)
S1 Fe1 C7 C12 -163.61(17)
Fe2 Fe1 C7 C12 -113.91(19)
C20 Fe1 C7 C12 -93.61(18)
C19 Fe1 C7 Fe2 -150.27(10)
C18 Fe1 C7 Fe2 35.2(6)
N1 Fe1 C7 Fe2 112.57(8)
S1 Fe1 C7 Fe2 -49.70(5)
C20 Fe1 C7 Fe2 20.30(8)
C20 Fe2 C7 C8 -170.54(15)
C22 Fe2 C7 C8 -2.3(2)
C21 Fe2 C7 C8 96.45(16)
S1 Fe2 C7 C8 -86.97(14)
Fe1 Fe2 C7 C8 -136.28(17)
C20 Fe2 C7 C12 73.7(2)
C22 Fe2 C7 C12 -118.1(2)
C21 Fe2 C7 C12 -19.3(2)
S1 Fe2 C7 C12 157.3(2)
C8 Fe2 C7 C12 -115.8(3)
Fe1 Fe2 C7 C12 108.0(2)
C20 Fe2 C7 Fe1 -34.26(12)
C22 Fe2 C7 Fe1 133.96(16)
C21 Fe2 C7 Fe1 -127.27(10)
S1 Fe2 C7 Fe1 49.31(6)
C8 Fe2 C7 Fe1 136.28(17)
